data_1559691
loop_
_publ_author_name
'Song, Min'
'Zhang, Jian'
'Chan, Ging'
'Hou, Ying'
'Chen, Xiu-Ping'
'Zhang, Xiao-Qi'
'Ye, Wen-Cai'
'Zhang, Qing-Wen'

_publ_section_title
;
 Bioactive Limonoids and Triterpenoids from the Fruits of <i>Melia
 azedarach</i>.
;
_journal_name_full 'Journal of natural products'
_journal_paper_doi 10.1021/acs.jnatprod.9b01151
_journal_year 2020
_chemical_absolute_configuration rmad
_chemical_formula_moiety 'C39 H48 O11, H2 O'
_chemical_formula_sum 'C39 H50 O12'
_chemical_formula_weight 710.79
_space_group_crystal_system orthorhombic
_space_group_IT_number 19
_space_group_name_Hall 'P 2ac 2ab'
_space_group_name_H-M_alt 'P 21 21 21'
_atom_sites_solution_hydrogens mixed
_atom_sites_solution_primary dual
_audit_creation_date 2019-05-16
_audit_creation_method
;
Olex2 1.2
(compiled 2018.05.29 svn.r3508 for OlexSys, GUI svn.r5506)
;
_cell_angle_alpha 90
_cell_angle_beta 90
_cell_angle_gamma 90
_cell_formula_units_Z 4
_cell_length_a 13.75700(10)
_cell_length_b 15.59590(10)
_cell_length_c 16.8013(2)
_cell_measurement_reflns_used 21169
_cell_measurement_temperature 100.00(10)
_cell_measurement_theta_max 73.5400
_cell_measurement_theta_min 3.8240
_cell_volume 3604.77(6)
_computing_cell_refinement 'CrysAlisPro 1.171.38.43f (Rigaku OD, 2015)'
_computing_data_collection 'CrysAlisPro 1.171.38.43f (Rigaku OD, 2015)'
_computing_data_reduction 'CrysAlisPro 1.171.38.43f (Rigaku OD, 2015)'
_computing_molecular_graphics 'Olex2 (Dolomanov et al., 2009)'
_computing_publication_material 'Olex2 (Dolomanov et al., 2009)'
_computing_structure_refinement 'ShelXL (Sheldrick, 2015)'
_computing_structure_solution 'ShelXT (Sheldrick, 2015)'
_diffrn_ambient_environment N~2~
_diffrn_ambient_temperature 100.00(10)
_diffrn_detector 'CCD plate'
_diffrn_detector_area_resol_mean 5.2684
_diffrn_detector_type AtlasS2
_diffrn_measured_fraction_theta_full 1.000
_diffrn_measured_fraction_theta_max 0.995
_diffrn_measurement_details
;
List of Runs (angles in degrees, time in seconds):

  # Type    Start    End  Width  t~exp~   \w     \q     \k     \f   Frames
--------------------------------------------------------------------------
  1  \w    -96.00  -2.00   1.00    1.00    --  -40.98 125.00-120.00   94
  2  \w   -113.00 -13.00   1.00    1.00    --  -40.98 -57.00 150.00  100
  3  \w    -33.00  66.00   1.00    1.00    --   40.98 -38.00 -60.00   99
  4  \w     24.00 109.00   1.00    3.62    --  106.95 -94.00  30.00   85
  5  \w     81.00 178.00   1.00    3.62    --  106.95  45.00 150.00   97
  6  \w     35.00 136.00   1.00    3.62    --  106.95 -61.00 -30.00  101
  7  \w     94.00 178.00   1.00    3.62    --  106.95 125.00  90.00   84
  8  \w     94.00 178.00   1.00    3.62    --  106.95 125.00  60.00   84
  9  \w     78.00 178.00   1.00    3.62    --  106.95  61.00-180.00  100
 10  \w   -117.00  -8.00   1.00    1.00    --  -40.98 -77.00 -30.00  109
 11  \w   -115.00 -16.00   1.00    1.00    --  -40.98 -38.00  30.00   99
 12  \w     34.00 133.00   1.00    3.62    --  106.95 -45.00  90.00   99
 13  \w     81.00 178.00   1.00    3.62    --  106.95  45.00  30.00   97
 14  \w     81.00 178.00   1.00    3.62    --  106.95  45.00  90.00   97
 15  \w     48.00 178.00   1.00    3.62    --  106.95  14.00 -50.00  130
 16  \w   -113.00 -13.00   1.00    1.00    --  -40.98 -57.00-120.00  100
 17  \w      1.00  82.00   1.00    1.00    --   40.98 -99.00 150.00   81
 18  \w     34.00 121.00   1.00    3.62    --  106.95-125.00 -90.00   87
 19  \w     24.00 107.00   1.00    3.62    --  106.95 -94.00 120.00   83
 20  \w     78.00 178.00   1.00    3.62    --  106.95  61.00 -30.00  100
;
_diffrn_measurement_device 'four-circle diffractometer'
_diffrn_measurement_device_type 'SuperNova, Dual, Cu at zero, AtlasS2'
_diffrn_measurement_method '\w scans'
_diffrn_orient_matrix_type 'CrysAlisPro convention (1999,Acta A55,543-557)'
_diffrn_orient_matrix_UB_11 -0.0918965000
_diffrn_orient_matrix_UB_12 -0.0126301000
_diffrn_orient_matrix_UB_13 0.0510102000
_diffrn_orient_matrix_UB_21 -0.0608913000
_diffrn_orient_matrix_UB_22 -0.0126729000
_diffrn_orient_matrix_UB_23 -0.0760959000
_diffrn_orient_matrix_UB_31 0.0199238000
_diffrn_orient_matrix_UB_32 -0.0971407000
_diffrn_orient_matrix_UB_33 0.0031458000
_diffrn_radiation_monochromator mirror
_diffrn_radiation_probe x-ray
_diffrn_radiation_type CuK\a
_diffrn_radiation_wavelength 1.54184
_diffrn_reflns_av_R_equivalents 0.0349
_diffrn_reflns_av_unetI/netI 0.0209
_diffrn_reflns_Laue_measured_fraction_full 1.000
_diffrn_reflns_Laue_measured_fraction_max 0.995
_diffrn_reflns_limit_h_max 17
_diffrn_reflns_limit_h_min -17
_diffrn_reflns_limit_k_max 15
_diffrn_reflns_limit_k_min -19
_diffrn_reflns_limit_l_max 20
_diffrn_reflns_limit_l_min -20
_diffrn_reflns_number 40758
_diffrn_reflns_point_group_measured_fraction_full 1.000
_diffrn_reflns_point_group_measured_fraction_max 0.989
_diffrn_reflns_theta_full 67.684
_diffrn_reflns_theta_max 73.766
_diffrn_reflns_theta_min 3.867
_diffrn_source 'micro-focus sealed X-ray tube'
_diffrn_source_type 'SuperNova (Cu) X-ray Source'
_exptl_absorpt_coefficient_mu 0.797
_exptl_absorpt_correction_T_max 1.00000
_exptl_absorpt_correction_T_min 0.81171
_exptl_absorpt_correction_type multi-scan
_exptl_absorpt_process_details
;
CrysAlisPro 1.171.38.43f (Rigaku Oxford Diffraction, 2015)
Empirical absorption correction using spherical harmonics,
 implemented in SCALE3 ABSPACK scaling algorithm.
;
_exptl_crystal_colour colourless
_exptl_crystal_colour_primary colourless
_exptl_crystal_density_diffrn 1.310
_exptl_crystal_description block
_exptl_crystal_F_000 1520
_exptl_crystal_size_max 0.12
_exptl_crystal_size_mid 0.11
_exptl_crystal_size_min 0.09
_refine_diff_density_max 0.176
_refine_diff_density_min -0.379
_refine_diff_density_rms 0.040
_refine_ls_abs_structure_details
;
 Flack x determined using 2972 quotients [(I+)-(I-)]/[(I+)+(I-)]
 (Parsons and Flack (2004), Acta Cryst. A60, s61).
;
_refine_ls_abs_structure_Flack 0.00(5)
_refine_ls_extinction_coef 0.00101(18)
_refine_ls_extinction_expression Fc^*^=kFc[1+0.001xFc^2^\l^3^/sin(2\q)]^-1/4^
_refine_ls_extinction_method SHELXL
_refine_ls_goodness_of_fit_ref 1.052
_refine_ls_hydrogen_treatment constr
_refine_ls_matrix_type full
_refine_ls_number_parameters 472
_refine_ls_number_reflns 7211
_refine_ls_number_restraints 0
_refine_ls_restrained_S_all 1.052
_refine_ls_R_factor_all 0.0347
_refine_ls_R_factor_gt 0.0327
_refine_ls_shift/su_max 0.000
_refine_ls_shift/su_mean 0.000
_refine_ls_structure_factor_coef Fsqd
_refine_ls_weighting_details
;
 w=1/[\s^2^(Fo^2^)+(0.0615P)^2^+0.4304P]
 where P=(Fo^2^+2Fc^2^)/3
;
_refine_ls_weighting_scheme calc
_refine_ls_wR_factor_gt 0.0910
_refine_ls_wR_factor_ref 0.0925
_reflns_Friedel_coverage 0.784
_reflns_Friedel_fraction_full 1.000
_reflns_Friedel_fraction_max 0.981
_reflns_number_gt 6926
_reflns_number_total 7211
_reflns_threshold_expression 'I > 2\s(I)'
_cod_data_source_file np9b01151_si_003.cif
_cod_data_source_block e-f-9
_cod_database_code 1559691
_shelxl_version_number 2013-2
_shelx_space_group_comment
;
The symmetry employed for this shelxl refinement is uniquely defined
by the following loop, which should always be used as a source of
symmetry information in preference to the above space-group names.
They are only intended as comments.
;
_shelx_estimated_absorpt_t_max 0.932
_shelx_estimated_absorpt_t_min 0.910
_reflns_odcompleteness_completeness 100.00
_reflns_odcompleteness_iscentric 1
_reflns_odcompleteness_theta 66.97
_olex2_refinement_description
;
1. Fixed Uiso
 At 1.2 times of:
  All C(H) groups, All C(H,H) groups
 At 1.5 times of:
  All C(H,H,H) groups, All O(H,H) groups
2.a Free rotating group:
 O00C(H00T,H00V)
2.b Ternary CH refined with riding coordinates:
 C00E(H00E), C00G(H00G), C00I(H00I), C00K(H00K), C00O(H00O), C00R(H00R),
 C00U(H00U), C014(H014)
2.c Secondary CH2 refined with riding coordinates:
 C00W(H00D,H00F), C00Y(H00M,H00N), C00Z(H00P,H00S), C011(H01A,H01B)
2.d Aromatic/amide H refined with riding coordinates:
 C00Q(H00Q), C010(H010), C012(H012), C013(H013), C015(H015), C016(H016),
 C01A(H01I), C01D(H01P)
2.e Idealised Me refined as rotating group:
 C00V(H00A,H00B,H00C), C00X(H00H,H00J,H00L), C018(H01C,H01D,H01E), C019(H01F,
 H01G,H01H), C01B(H01J,H01K,H01L), C01C(H01M,H01N,H01O), C01E(H01Q,H01R,H01S),
 C01F(H01T,H01U,H01V)
;
_olex2_submission_original_sample_id 'Meliazedarin B'
_olex2_submission_special_instructions 'No special instructions were received'
_oxdiff_exptl_absorpt_empirical_details
;
Empirical correction (ABSPACK) includes:
- Absorption correction using spherical harmonics
- Frame scaling
;
_oxdiff_exptl_absorpt_empirical_full_max 1.346
_oxdiff_exptl_absorpt_empirical_full_min 0.703

loop_
_space_group_symop_operation_xyz
'x, y, z'
'-x+1/2, -y, z+1/2'
'-x, y+1/2, -z+1/2'
'x+1/2, -y+1/2, -z'

loop_
_atom_site_label
_atom_site_type_symbol
_atom_site_fract_x
_atom_site_fract_y
_atom_site_fract_z
_atom_site_U_iso_or_equiv
_atom_site_adp_type
_atom_site_occupancy
_atom_site_site_symmetry_order
_atom_site_calc_flag
_atom_site_refinement_flags_posn
_atom_site_refinement_flags_adp
_atom_site_refinement_flags_occupancy
_atom_site_disorder_assembly
_atom_site_disorder_group
O001 O 0.44729(10) 0.41300(9) 0.46656(8) 0.0220(3) Uani 1 1 d . . . . .
O002 O 0.68689(10) 0.55167(8) 0.51184(8) 0.0223(3) Uani 1 1 d . . . . .
O003 O 0.56180(11) 0.61412(9) 0.63611(9) 0.0266(3) Uani 1 1 d . . . . .
O004 O 0.81184(11) 0.47593(10) 0.37531(9) 0.0294(3) Uani 1 1 d . . . . .
O005 O 0.31167(12) 0.34954(10) 0.41958(10) 0.0336(4) Uani 1 1 d . . . . .
O006 O 0.41670(12) 0.38304(10) 0.62882(9) 0.0313(3) Uani 1 1 d . . . . .
O007 O 0.65508(11) 0.18137(9) 0.32217(10) 0.0294(3) Uani 1 1 d . . . . .
O008 O 0.91504(11) 0.40769(10) 0.45712(10) 0.0308(3) Uani 1 1 d . . . . .
O009 O 0.82207(12) 0.63383(10) 0.51205(10) 0.0332(3) Uani 1 1 d . . . . .
O00A O 0.45961(14) 0.64734(14) 0.73681(12) 0.0468(5) Uani 1 1 d . . . . .
O00B O 0.36695(15) 0.40267(12) 0.07722(11) 0.0464(5) Uani 1 1 d . . . . .
O00C O 0.84028(15) 0.25062(13) 0.26527(12) 0.0452(4) Uani 1 1 d . . . . .
H00T H 0.7808 0.2388 0.2733 0.068 Uiso 1 1 d G . . . .
H00V H 0.8710 0.2195 0.2982 0.068 Uiso 1 1 d G . . . .
C00D C 0.35781(14) 0.41321(13) 0.43455(12) 0.0231(4) Uani 1 1 d . . . . .
C00E C 0.48468(15) 0.33397(12) 0.50005(12) 0.0226(4) Uani 1 1 d . . . . .
H00E H 0.4372 0.2876 0.4936 0.027 Uiso 1 1 calc R . . . .
C00F C 0.74208(16) 0.61741(13) 0.48632(13) 0.0264(4) Uani 1 1 d . . . . .
C00G C 0.72756(14) 0.49661(12) 0.57337(12) 0.0228(4) Uani 1 1 d . . . . .
H00G H 0.7975 0.4898 0.5640 0.027 Uiso 1 1 calc R . . . .
C00H C 0.54936(15) 0.35692(13) 0.31219(12) 0.0239(4) Uani 1 1 d . . . . .
C00I C 0.50166(15) 0.35214(13) 0.58770(12) 0.0250(4) Uani 1 1 d . . . . .
H00I H 0.5269 0.3008 0.6142 0.030 Uiso 1 1 calc R . . . .
C00J C 0.56249(14) 0.29862(13) 0.37042(12) 0.0230(4) Uani 1 1 d . . . . .
C00K C 0.55639(15) 0.20904(13) 0.33510(13) 0.0251(4) Uani 1 1 d . . . . .
H00K H 0.5214 0.1697 0.3704 0.030 Uiso 1 1 calc R . . . .
C00L C 0.58277(15) 0.30926(12) 0.46038(12) 0.0223(4) Uani 1 1 d . . . . .
C00M C 0.82937(15) 0.41658(13) 0.41961(12) 0.0251(4) Uani 1 1 d . . . . .
C00N C 0.32348(15) 0.50259(13) 0.41962(11) 0.0233(4) Uani 1 1 d . . . . .
C00O C 0.66514(14) 0.37735(12) 0.47680(11) 0.0209(4) Uani 1 1 d . . . . .
H00O H 0.6465 0.4287 0.4469 0.025 Uiso 1 1 calc R . . . .
C00P C 0.44837(17) 0.35228(14) 0.18334(13) 0.0285(4) Uani 1 1 d . . . . .
C00Q C 0.23289(16) 0.51300(14) 0.38332(13) 0.0280(4) Uani 1 1 d . . . . .
H00Q H 0.1970 0.4653 0.3678 0.034 Uiso 1 1 calc R . . . .
C00R C 0.57381(15) 0.42452(13) 0.59487(11) 0.0222(4) Uani 1 1 d . . . . .
H00R H 0.5494 0.4683 0.5581 0.027 Uiso 1 1 calc R . . . .
C00S C 0.55320(16) 0.46144(14) 0.67731(12) 0.0264(4) Uani 1 1 d . . . . .
C00T C 0.67703(14) 0.40729(12) 0.56653(12) 0.0220(4) Uani 1 1 d . . . . .
C00U C 0.52813(16) 0.31344(14) 0.23201(13) 0.0265(4) Uani 1 1 d . . . . .
H00U H 0.5879 0.3127 0.2003 0.032 Uiso 1 1 calc R . . . .
C00V C 0.55975(17) 0.45308(13) 0.31156(12) 0.0279(4) Uani 1 1 d . . . . .
H00A H 0.5439 0.4754 0.3632 0.042 Uiso 1 1 calc GR . . . .
H00B H 0.5165 0.4770 0.2726 0.042 Uiso 1 1 calc GR . . . .
H00C H 0.6255 0.4681 0.2985 0.042 Uiso 1 1 calc GR . . . .
C00W C 0.71179(15) 0.53949(13) 0.65509(12) 0.0255(4) Uani 1 1 d . . . . .
H00D H 0.7481 0.5072 0.6945 0.031 Uiso 1 1 calc R . . . .
H00F H 0.7398 0.5965 0.6530 0.031 Uiso 1 1 calc R . . . .
C00X C 0.61166(17) 0.22100(13) 0.49549(13) 0.0281(4) Uani 1 1 d . . . . .
H00H H 0.6307 0.2280 0.5501 0.042 Uiso 1 1 calc GR . . . .
H00J H 0.6650 0.1977 0.4656 0.042 Uiso 1 1 calc GR . . . .
H00L H 0.5572 0.1826 0.4925 0.042 Uiso 1 1 calc GR . . . .
C00Y C 0.44154(16) 0.46266(15) 0.66929(13) 0.0305(5) Uani 1 1 d . . . . .
H00M H 0.4110 0.4652 0.7213 0.037 Uiso 1 1 calc R . . . .
H00N H 0.4205 0.5118 0.6383 0.037 Uiso 1 1 calc R . . . .
C00Z C 0.75979(15) 0.34522(13) 0.43822(13) 0.0261(4) Uani 1 1 d . . . . .
H00P H 0.7911 0.3049 0.4739 0.031 Uiso 1 1 calc R . . . .
H00S H 0.7441 0.3150 0.3894 0.031 Uiso 1 1 calc R . . . .
C010 C 0.19704(17) 0.59455(16) 0.37063(14) 0.0333(5) Uani 1 1 d . . . . .
H010 H 0.1366 0.6016 0.3467 0.040 Uiso 1 1 calc R . . . .
C011 C 0.50321(17) 0.22099(14) 0.25670(14) 0.0301(4) Uani 1 1 d . . . . .
H01A H 0.4337 0.2140 0.2636 0.036 Uiso 1 1 calc R . . . .
H01B H 0.5259 0.1802 0.2172 0.036 Uiso 1 1 calc R . . . .
C012 C 0.37706(16) 0.57436(14) 0.44235(12) 0.0269(4) Uani 1 1 d . . . . .
H012 H 0.4373 0.5676 0.4667 0.032 Uiso 1 1 calc R . . . .
C013 C 0.25021(18) 0.66613(15) 0.39322(14) 0.0334(5) Uani 1 1 d . . . . .
H013 H 0.2254 0.7208 0.3846 0.040 Uiso 1 1 calc R . . . .
C014 C 0.60646(16) 0.54775(13) 0.68461(12) 0.0259(4) Uani 1 1 d . . . . .
H014 H 0.6066 0.5660 0.7404 0.031 Uiso 1 1 calc R . . . .
C015 C 0.34813(17) 0.36266(15) 0.20417(15) 0.0335(5) Uani 1 1 d . . . . .
H015 H 0.3201 0.3509 0.2533 0.040 Uiso 1 1 calc R . . . .
C016 C 0.34057(18) 0.65589(14) 0.42869(14) 0.0318(5) Uani 1 1 d . . . . .
H016 H 0.3767 0.7038 0.4433 0.038 Uiso 1 1 calc R . . . .
C017 C 0.49261(17) 0.66186(16) 0.67149(15) 0.0337(5) Uani 1 1 d . . . . .
C018 C 0.58032(19) 0.40352(15) 0.74775(12) 0.0339(5) Uani 1 1 d . . . . .
H01C H 0.5594 0.3459 0.7370 0.051 Uiso 1 1 calc GR . . . .
H01D H 0.5490 0.4241 0.7951 0.051 Uiso 1 1 calc GR . . . .
H01E H 0.6495 0.4043 0.7552 0.051 Uiso 1 1 calc GR . . . .
C019 C 0.73703(17) 0.34544(13) 0.61854(13) 0.0295(4) Uani 1 1 d . . . . .
H01F H 0.7918 0.3249 0.5887 0.044 Uiso 1 1 calc GR . . . .
H01G H 0.6972 0.2978 0.6342 0.044 Uiso 1 1 calc GR . . . .
H01H H 0.7595 0.3751 0.6651 0.044 Uiso 1 1 calc GR . . . .
C01A C 0.30229(19) 0.39263(15) 0.13934(17) 0.0383(5) Uani 1 1 d . . . . .
H01I H 0.2362 0.4049 0.1367 0.046 Uiso 1 1 calc R . . . .
C01B C 0.98739(17) 0.47192(16) 0.43752(16) 0.0353(5) Uani 1 1 d . . . . .
H01J H 1.0105 0.4625 0.3843 0.053 Uiso 1 1 calc GR . . . .
H01K H 1.0408 0.4678 0.4741 0.053 Uiso 1 1 calc GR . . . .
H01L H 0.9588 0.5279 0.4411 0.053 Uiso 1 1 calc GR . . . .
C01C C 0.69075(19) 0.66640(15) 0.42237(16) 0.0374(5) Uani 1 1 d . . . . .
H01M H 0.6988 0.6374 0.3724 0.056 Uiso 1 1 calc GR . . . .
H01N H 0.7177 0.7230 0.4187 0.056 Uiso 1 1 calc GR . . . .
H01O H 0.6228 0.6702 0.4349 0.056 Uiso 1 1 calc GR . . . .
C01D C 0.4550(2) 0.37747(16) 0.10565(14) 0.0356(5) Uani 1 1 d . . . . .
H01P H 0.5122 0.3774 0.0761 0.043 Uiso 1 1 calc R . . . .
C01E C 0.66258(19) 0.09091(15) 0.31311(18) 0.0391(5) Uani 1 1 d . . . . .
H01Q H 0.6297 0.0737 0.2653 0.059 Uiso 1 1 calc GR . . . .
H01R H 0.6332 0.0631 0.3581 0.059 Uiso 1 1 calc GR . . . .
H01S H 0.7299 0.0749 0.3098 0.059 Uiso 1 1 calc GR . . . .
C01F C 0.4615(2) 0.73304(17) 0.61719(17) 0.0475(7) Uani 1 1 d . . . . .
H01T H 0.5094 0.7778 0.6181 0.071 Uiso 1 1 calc GR . . . .
H01U H 0.4002 0.7555 0.6348 0.071 Uiso 1 1 calc GR . . . .
H01V H 0.4551 0.7114 0.5639 0.071 Uiso 1 1 calc GR . . . .

loop_
_atom_site_aniso_label
_atom_site_aniso_U_11
_atom_site_aniso_U_22
_atom_site_aniso_U_33
_atom_site_aniso_U_23
_atom_site_aniso_U_13
_atom_site_aniso_U_12
O001 0.0234(6) 0.0161(6) 0.0266(6) 0.0011(5) -0.0009(5) -0.0024(5)
O002 0.0271(7) 0.0138(6) 0.0259(6) 0.0030(5) -0.0010(6) -0.0011(5)
O003 0.0341(8) 0.0194(7) 0.0264(7) -0.0024(5) -0.0041(6) 0.0042(6)
O004 0.0291(7) 0.0285(8) 0.0306(7) 0.0066(6) 0.0016(6) 0.0020(6)
O005 0.0310(7) 0.0223(8) 0.0475(9) -0.0006(7) -0.0078(7) -0.0082(6)
O006 0.0337(8) 0.0303(8) 0.0300(7) -0.0036(6) 0.0069(6) -0.0093(6)
O007 0.0299(7) 0.0179(7) 0.0406(8) -0.0028(6) 0.0025(6) 0.0012(6)
O008 0.0270(7) 0.0251(8) 0.0403(8) 0.0081(7) -0.0043(6) -0.0029(6)
O009 0.0313(8) 0.0223(7) 0.0461(9) 0.0025(6) -0.0001(7) -0.0057(6)
O00A 0.0444(10) 0.0502(11) 0.0458(10) -0.0132(9) 0.0072(8) 0.0061(9)
O00B 0.0612(11) 0.0354(9) 0.0427(10) -0.0042(8) -0.0189(9) 0.0060(9)
O00C 0.0508(11) 0.0412(10) 0.0437(10) 0.0035(8) -0.0017(8) -0.0042(9)
C00D 0.0243(9) 0.0214(9) 0.0238(9) -0.0010(7) 0.0023(7) -0.0038(8)
C00E 0.0271(9) 0.0135(8) 0.0272(9) 0.0040(7) -0.0007(8) -0.0043(7)
C00F 0.0318(10) 0.0146(9) 0.0329(10) 0.0004(8) 0.0039(8) -0.0019(8)
C00G 0.0255(9) 0.0156(9) 0.0274(9) 0.0027(8) -0.0044(7) 0.0007(7)
C00H 0.0248(9) 0.0192(10) 0.0277(9) -0.0013(8) 0.0006(8) -0.0010(8)
C00I 0.0302(10) 0.0194(9) 0.0255(9) 0.0027(8) 0.0016(8) -0.0042(8)
C00J 0.0256(9) 0.0159(9) 0.0276(9) -0.0017(7) -0.0002(8) -0.0005(7)
C00K 0.0278(10) 0.0161(9) 0.0314(10) -0.0031(8) 0.0013(8) -0.0016(8)
C00L 0.0282(9) 0.0128(9) 0.0260(9) 0.0010(7) -0.0004(8) -0.0015(7)
C00M 0.0255(9) 0.0232(10) 0.0267(9) -0.0016(8) 0.0021(7) 0.0019(8)
C00N 0.0246(9) 0.0233(10) 0.0218(8) -0.0010(7) 0.0020(7) -0.0012(8)
C00O 0.0244(9) 0.0134(8) 0.0249(9) 0.0012(7) -0.0011(7) -0.0004(7)
C00P 0.0352(11) 0.0212(10) 0.0292(10) -0.0056(8) -0.0020(8) -0.0017(8)
C00Q 0.0269(10) 0.0265(11) 0.0305(10) -0.0035(8) -0.0017(8) -0.0010(8)
C00R 0.0281(9) 0.0173(9) 0.0212(9) 0.0026(7) -0.0013(7) -0.0018(7)
C00S 0.0331(10) 0.0235(10) 0.0227(9) 0.0009(8) 0.0012(8) -0.0024(8)
C00T 0.0264(9) 0.0145(8) 0.0252(9) 0.0014(7) -0.0035(7) -0.0004(7)
C00U 0.0299(10) 0.0229(10) 0.0266(9) -0.0031(8) 0.0007(8) 0.0002(8)
C00V 0.0373(11) 0.0190(10) 0.0273(9) 0.0026(8) -0.0034(8) -0.0012(8)
C00W 0.0310(10) 0.0188(9) 0.0266(9) 0.0006(8) -0.0063(8) -0.0007(8)
C00X 0.0371(11) 0.0138(8) 0.0333(10) 0.0032(8) -0.0045(9) -0.0020(8)
C00Y 0.0342(11) 0.0299(11) 0.0274(10) -0.0048(8) 0.0063(9) -0.0057(9)
C00Z 0.0259(9) 0.0185(9) 0.0339(10) -0.0024(8) 0.0002(8) 0.0011(8)
C010 0.0315(11) 0.0336(12) 0.0348(11) -0.0035(9) -0.0057(9) 0.0060(9)
C011 0.0342(11) 0.0212(10) 0.0348(11) -0.0063(9) -0.0012(9) -0.0024(9)
C012 0.0313(10) 0.0208(10) 0.0285(10) -0.0015(8) -0.0034(8) -0.0018(8)
C013 0.0438(13) 0.0241(11) 0.0324(11) -0.0026(9) -0.0042(10) 0.0080(9)
C014 0.0356(11) 0.0207(10) 0.0214(9) 0.0007(8) -0.0038(8) 0.0020(8)
C015 0.0339(11) 0.0248(11) 0.0418(12) -0.0079(9) -0.0016(9) -0.0011(9)
C016 0.0409(12) 0.0216(10) 0.0329(11) -0.0021(9) -0.0060(9) -0.0009(9)
C017 0.0347(11) 0.0298(11) 0.0367(12) -0.0137(9) -0.0065(10) 0.0049(9)
C018 0.0507(13) 0.0300(11) 0.0211(9) 0.0039(9) -0.0013(9) -0.0068(10)
C019 0.0370(11) 0.0185(10) 0.0329(11) 0.0026(8) -0.0093(9) 0.0020(8)
C01A 0.0376(12) 0.0257(11) 0.0516(14) -0.0089(10) -0.0154(11) 0.0018(9)
C01B 0.0274(10) 0.0291(11) 0.0495(13) 0.0091(10) -0.0035(9) -0.0053(9)
C01C 0.0445(13) 0.0244(11) 0.0433(13) 0.0129(10) -0.0008(11) -0.0019(10)
C01D 0.0466(13) 0.0306(12) 0.0297(10) -0.0032(9) -0.0022(10) 0.0002(10)
C01E 0.0392(12) 0.0205(11) 0.0577(15) -0.0038(10) 0.0079(11) 0.0033(9)
C01F 0.0628(17) 0.0311(13) 0.0485(14) -0.0156(11) -0.0196(13) 0.0191(12)

loop_
_atom_type_symbol
_atom_type_description
_atom_type_scat_dispersion_real
_atom_type_scat_dispersion_imag
_atom_type_scat_source
C C 0.0181 0.0091 'International Tables Vol C Tables 4.2.6.8 and 6.1.1.4'
H H 0.0000 0.0000 'International Tables Vol C Tables 4.2.6.8 and 6.1.1.4'
O O 0.0492 0.0322 'International Tables Vol C Tables 4.2.6.8 and 6.1.1.4'

loop_
_geom_angle_atom_site_label_1
_geom_angle_atom_site_label_2
_geom_angle_atom_site_label_3
_geom_angle
_geom_angle_site_symmetry_1
_geom_angle_site_symmetry_3
_geom_angle_publ_flag
C00D O001 C00E 118.87(15) . . ?
C00F O002 C00G 117.30(16) . . ?
C017 O003 C014 116.43(18) . . ?
C00I O006 C00Y 108.58(15) . . ?
C01E O007 C00K 112.42(17) . . ?
C00M O008 C01B 115.11(17) . . ?
C01D O00B C01A 106.00(19) . . ?
H00T O00C H00V 104.5 . . ?
O001 C00D C00N 111.06(17) . . ?
O005 C00D O001 124.34(19) . . ?
O005 C00D C00N 124.59(18) . . ?
O001 C00E H00E 110.4 . . ?
O001 C00E C00I 105.82(16) . . ?
O001 C00E C00L 110.65(15) . . ?
C00I C00E H00E 110.4 . . ?
C00I C00E C00L 109.20(17) . . ?
C00L C00E H00E 110.4 . . ?
O002 C00F C01C 110.59(19) . . ?
O009 C00F O002 124.1(2) . . ?
O009 C00F C01C 125.3(2) . . ?
O002 C00G H00G 109.1 . . ?
O002 C00G C00T 107.64(15) . . ?
O002 C00G C00W 108.80(15) . . ?
C00T C00G H00G 109.1 . . ?
C00W C00G H00G 109.1 . . ?
C00W C00G C00T 112.94(16) . . ?
C00J C00H C00U 111.37(18) . . ?
C00J C00H C00V 131.60(19) . . ?
C00V C00H C00U 116.82(17) . . ?
O006 C00I C00E 113.76(17) . . ?
O006 C00I H00I 110.0 . . ?
O006 C00I C00R 104.20(16) . . ?
C00E C00I H00I 110.0 . . ?
C00R C00I C00E 108.57(16) . . ?
C00R C00I H00I 110.0 . . ?
C00H C00J C00K 109.22(17) . . ?
C00H C00J C00L 131.42(18) . . ?
C00K C00J C00L 119.35(17) . . ?
O007 C00K C00J 106.39(16) . . ?
O007 C00K H00K 111.5 . . ?
O007 C00K C011 111.10(18) . . ?
C00J C00K H00K 111.5 . . ?
C011 C00K C00J 104.62(17) . . ?
C011 C00K H00K 111.5 . . ?
C00E C00L C00O 112.45(16) . . ?
C00J C00L C00E 106.82(16) . . ?
C00J C00L C00O 111.90(16) . . ?
C00J C00L C00X 108.85(16) . . ?
C00X C00L C00E 106.25(16) . . ?
C00X C00L C00O 110.32(16) . . ?
O004 C00M O008 122.78(19) . . ?
O004 C00M C00Z 124.56(19) . . ?
O008 C00M C00Z 112.66(17) . . ?
C00Q C00N C00D 117.64(18) . . ?
C012 C00N C00D 122.45(18) . . ?
C012 C00N C00Q 119.9(2) . . ?
C00L C00O H00O 105.8 . . ?
C00L C00O C00T 116.00(15) . . ?
C00T C00O H00O 105.8 . . ?
C00Z C00O C00L 108.37(15) . . ?
C00Z C00O H00O 105.8 . . ?
C00Z C00O C00T 114.13(16) . . ?
C015 C00P C00U 128.2(2) . . ?
C01D C00P C00U 126.1(2) . . ?
C01D C00P C015 105.4(2) . . ?
C00N C00Q H00Q 120.2 . . ?
C010 C00Q C00N 119.5(2) . . ?
C010 C00Q H00Q 120.2 . . ?
C00I C00R H00R 104.2 . . ?
C00I C00R C00S 103.44(16) . . ?
C00I C00R C00T 117.20(17) . . ?
C00S C00R H00R 104.2 . . ?
C00T C00R H00R 104.2 . . ?
C00T C00R C00S 121.59(17) . . ?
C00R C00S C00Y 96.34(16) . . ?
C00R C00S C014 108.30(17) . . ?
C00R C00S C018 115.63(18) . . ?
C014 C00S C00Y 118.09(19) . . ?
C018 C00S C00Y 108.47(18) . . ?
C018 C00S C014 109.75(17) . . ?
C00G C00T C00O 112.24(15) . . ?
C00R C00T C00G 103.59(16) . . ?
C00R C00T C00O 104.65(15) . . ?
C00R C00T C019 115.65(17) . . ?
C019 C00T C00G 106.16(16) . . ?
C019 C00T C00O 114.19(16) . . ?
C00H C00U H00U 108.8 . . ?
C00H C00U C011 102.68(17) . . ?
C00P C00U C00H 116.10(18) . . ?
C00P C00U H00U 108.8 . . ?
C00P C00U C011 111.29(18) . . ?
C011 C00U H00U 108.8 . . ?
C00H C00V H00A 109.5 . . ?
C00H C00V H00B 109.5 . . ?
C00H C00V H00C 109.5 . . ?
H00A C00V H00B 109.5 . . ?
H00A C00V H00C 109.5 . . ?
H00B C00V H00C 109.5 . . ?
C00G C00W H00D 108.0 . . ?
C00G C00W H00F 108.0 . . ?
H00D C00W H00F 107.3 . . ?
C014 C00W C00G 117.14(16) . . ?
C014 C00W H00D 108.0 . . ?
C014 C00W H00F 108.0 . . ?
C00L C00X H00H 109.5 . . ?
C00L C00X H00J 109.5 . . ?
C00L C00X H00L 109.5 . . ?
H00H C00X H00J 109.5 . . ?
H00H C00X H00L 109.5 . . ?
H00J C00X H00L 109.5 . . ?
O006 C00Y C00S 105.31(17) . . ?
O006 C00Y H00M 110.7 . . ?
O006 C00Y H00N 110.7 . . ?
C00S C00Y H00M 110.7 . . ?
C00S C00Y H00N 110.7 . . ?
H00M C00Y H00N 108.8 . . ?
C00M C00Z C00O 112.71(16) . . ?
C00M C00Z H00P 109.0 . . ?
C00M C00Z H00S 109.0 . . ?
C00O C00Z H00P 109.0 . . ?
C00O C00Z H00S 109.0 . . ?
H00P C00Z H00S 107.8 . . ?
C00Q C010 H010 119.7 . . ?
C00Q C010 C013 120.7(2) . . ?
C013 C010 H010 119.7 . . ?
C00K C011 C00U 103.97(17) . . ?
C00K C011 H01A 111.0 . . ?
C00K C011 H01B 111.0 . . ?
C00U C011 H01A 111.0 . . ?
C00U C011 H01B 111.0 . . ?
H01A C011 H01B 109.0 . . ?
C00N C012 H012 120.0 . . ?
C016 C012 C00N 120.0(2) . . ?
C016 C012 H012 120.0 . . ?
C010 C013 H013 120.1 . . ?
C010 C013 C016 119.8(2) . . ?
C016 C013 H013 120.1 . . ?
O003 C014 C00S 112.17(17) . . ?
O003 C014 C00W 106.10(16) . . ?
O003 C014 H014 109.3 . . ?
C00S C014 H014 109.3 . . ?
C00W C014 C00S 110.50(17) . . ?
C00W C014 H014 109.3 . . ?
C00P C015 H015 126.5 . . ?
C01A C015 C00P 107.1(2) . . ?
C01A C015 H015 126.5 . . ?
C012 C016 C013 120.1(2) . . ?
C012 C016 H016 120.0 . . ?
C013 C016 H016 120.0 . . ?
O003 C017 C01F 110.0(2) . . ?
O00A C017 O003 124.2(2) . . ?
O00A C017 C01F 125.7(2) . . ?
C00S C018 H01C 109.5 . . ?
C00S C018 H01D 109.5 . . ?
C00S C018 H01E 109.5 . . ?
H01C C018 H01D 109.5 . . ?
H01C C018 H01E 109.5 . . ?
H01D C018 H01E 109.5 . . ?
C00T C019 H01F 109.5 . . ?
C00T C019 H01G 109.5 . . ?
C00T C019 H01H 109.5 . . ?
H01F C019 H01G 109.5 . . ?
H01F C019 H01H 109.5 . . ?
H01G C019 H01H 109.5 . . ?
O00B C01A H01I 124.8 . . ?
C015 C01A O00B 110.5(2) . . ?
C015 C01A H01I 124.8 . . ?
O008 C01B H01J 109.5 . . ?
O008 C01B H01K 109.5 . . ?
O008 C01B H01L 109.5 . . ?
H01J C01B H01K 109.5 . . ?
H01J C01B H01L 109.5 . . ?
H01K C01B H01L 109.5 . . ?
C00F C01C H01M 109.5 . . ?
C00F C01C H01N 109.5 . . ?
C00F C01C H01O 109.5 . . ?
H01M C01C H01N 109.5 . . ?
H01M C01C H01O 109.5 . . ?
H01N C01C H01O 109.5 . . ?
O00B C01D C00P 111.0(2) . . ?
O00B C01D H01P 124.5 . . ?
C00P C01D H01P 124.5 . . ?
O007 C01E H01Q 109.5 . . ?
O007 C01E H01R 109.5 . . ?
O007 C01E H01S 109.5 . . ?
H01Q C01E H01R 109.5 . . ?
H01Q C01E H01S 109.5 . . ?
H01R C01E H01S 109.5 . . ?
C017 C01F H01T 109.5 . . ?
C017 C01F H01U 109.5 . . ?
C017 C01F H01V 109.5 . . ?
H01T C01F H01U 109.5 . . ?
H01T C01F H01V 109.5 . . ?
H01U C01F H01V 109.5 . . ?

loop_
_geom_bond_atom_site_label_1
_geom_bond_atom_site_label_2
_geom_bond_distance
_geom_bond_site_symmetry_2
_geom_bond_publ_flag
O001 C00D 1.343(2) . ?
O001 C00E 1.449(2) . ?
O002 C00F 1.346(2) . ?
O002 C00G 1.456(2) . ?
O003 C014 1.454(2) . ?
O003 C017 1.347(3) . ?
O004 C00M 1.212(3) . ?
O005 C00D 1.205(3) . ?
O006 C00I 1.441(3) . ?
O006 C00Y 1.456(3) . ?
O007 C00K 1.441(3) . ?
O007 C01E 1.423(3) . ?
O008 C00M 1.344(3) . ?
O008 C01B 1.450(3) . ?
O009 C00F 1.210(3) . ?
O00A C017 1.209(3) . ?
O00B C01A 1.380(4) . ?
O00B C01D 1.360(3) . ?
O00C H00T 0.8501 . ?
O00C H00V 0.8495 . ?
C00D C00N 1.493(3) . ?
C00E H00E 0.9800 . ?
C00E C00I 1.518(3) . ?
C00E C00L 1.554(3) . ?
C00F C01C 1.496(3) . ?
C00G H00G 0.9800 . ?
C00G C00T 1.561(3) . ?
C00G C00W 1.543(3) . ?
C00H C00J 1.348(3) . ?
C00H C00U 1.536(3) . ?
C00H C00V 1.507(3) . ?
C00I H00I 0.9800 . ?
C00I C00R 1.508(3) . ?
C00J C00K 1.520(3) . ?
C00J C00L 1.546(3) . ?
C00K H00K 0.9800 . ?
C00K C011 1.518(3) . ?
C00L C00O 1.577(3) . ?
C00L C00X 1.549(3) . ?
C00M C00Z 1.501(3) . ?
C00N C00Q 1.397(3) . ?
C00N C012 1.393(3) . ?
C00O H00O 0.9800 . ?
C00O C00T 1.587(3) . ?
C00O C00Z 1.538(3) . ?
C00P C00U 1.496(3) . ?
C00P C015 1.432(3) . ?
C00P C01D 1.366(3) . ?
C00Q H00Q 0.9300 . ?
C00Q C010 1.381(3) . ?
C00R H00R 0.9800 . ?
C00R C00S 1.527(3) . ?
C00R C00T 1.522(3) . ?
C00S C00Y 1.542(3) . ?
C00S C014 1.538(3) . ?
C00S C018 1.535(3) . ?
C00T C019 1.541(3) . ?
C00U H00U 0.9800 . ?
C00U C011 1.539(3) . ?
C00V H00A 0.9600 . ?
C00V H00B 0.9600 . ?
C00V H00C 0.9600 . ?
C00W H00D 0.9700 . ?
C00W H00F 0.9700 . ?
C00W C014 1.537(3) . ?
C00X H00H 0.9600 . ?
C00X H00J 0.9600 . ?
C00X H00L 0.9600 . ?
C00Y H00M 0.9700 . ?
C00Y H00N 0.9700 . ?
C00Z H00P 0.9700 . ?
C00Z H00S 0.9700 . ?
C010 H010 0.9300 . ?
C010 C013 1.388(3) . ?
C011 H01A 0.9700 . ?
C011 H01B 0.9700 . ?
C012 H012 0.9300 . ?
C012 C016 1.386(3) . ?
C013 H013 0.9300 . ?
C013 C016 1.388(3) . ?
C014 H014 0.9800 . ?
C015 H015 0.9300 . ?
C015 C01A 1.343(4) . ?
C016 H016 0.9300 . ?
C017 C01F 1.499(4) . ?
C018 H01C 0.9600 . ?
C018 H01D 0.9600 . ?
C018 H01E 0.9600 . ?
C019 H01F 0.9600 . ?
C019 H01G 0.9600 . ?
C019 H01H 0.9600 . ?
C01A H01I 0.9300 . ?
C01B H01J 0.9600 . ?
C01B H01K 0.9600 . ?
C01B H01L 0.9600 . ?
C01C H01M 0.9600 . ?
C01C H01N 0.9600 . ?
C01C H01O 0.9600 . ?
C01D H01P 0.9300 . ?
C01E H01Q 0.9600 . ?
C01E H01R 0.9600 . ?
C01E H01S 0.9600 . ?
C01F H01T 0.9600 . ?
C01F H01U 0.9600 . ?
C01F H01V 0.9600 . ?
